data_4515555
loop_
_publ_author_name
'Yang, Ji-Min'
'Zhao, Yu-Tao'
'Li, Zi-Qi'
'Gu, Xue-Song'
'Zhu, Shou-Fei'
'Zhou, Qi-Lin'

_publ_section_title
;
 Gold-Catalyzed Oxidative Coupling of Terminal Alkynes and Borane Adducts:
 Efficient Synthesis of \a-Boryl Ketones
;
_journal_issue 8
_journal_name_full 'ACS Catalysis'
_journal_page_first 7351
_journal_paper_doi 10.1021/acscatal.8b02052
_journal_volume 8
_journal_year 2018
_chemical_absolute_configuration ad
_chemical_formula_moiety 'C11 H17 B Cl N O'
_chemical_formula_sum 'C11 H17 B Cl N O'
_chemical_formula_weight 225.51
_space_group_crystal_system orthorhombic
_space_group_IT_number 33
_space_group_name_Hall 'P 2c -2n'
_space_group_name_H-M_alt 'P n a 21'
_atom_sites_solution_hydrogens mixed
_atom_sites_solution_primary dual
_audit_creation_date 2017-10-30
_audit_creation_method
;
Olex2 1.2
(compiled 2017.08.10 svn.r3458 for OlexSys, GUI svn.r5381)
;
_audit_update_record
;
????
;
_cell_angle_alpha 90
_cell_angle_beta 90
_cell_angle_gamma 90
_cell_formula_units_Z 4
_cell_length_a 19.738(4)
_cell_length_b 5.4134(11)
_cell_length_c 11.384(2)
_cell_measurement_reflns_used 3608
_cell_measurement_temperature 113.15
_cell_measurement_theta_max 27.9
_cell_measurement_theta_min 2.0
_cell_volume 1216.4(4)
_computing_cell_refinement 'CrystalClear (Rigaku Inc., 2008)'
_computing_data_collection 'CrystalClear (Rigaku Inc., 2008)'
_computing_data_reduction 'CrystalClear (Rigaku Inc., 2008)'
_computing_molecular_graphics 'Olex2 (Dolomanov et al., 2009)'
_computing_publication_material 'Olex2 (Dolomanov et al., 2009)'
_computing_structure_refinement 'ShelXL (Sheldrick, 2015)'
_computing_structure_solution 'ShelXT (Sheldrick, 2015)'
_diffrn_ambient_temperature 113.15
_diffrn_measured_fraction_theta_full 0.999
_diffrn_measured_fraction_theta_max 0.999
_diffrn_measurement_device_type 'Rigaku Saturn 70 CCD'
_diffrn_measurement_method '\w scans'
_diffrn_radiation_monochromator confocal
_diffrn_radiation_type MoK\a
_diffrn_radiation_wavelength 0.71073
_diffrn_reflns_av_R_equivalents 0.0373
_diffrn_reflns_av_unetI/netI 0.0297
_diffrn_reflns_Laue_measured_fraction_full 0.999
_diffrn_reflns_Laue_measured_fraction_max 0.999
_diffrn_reflns_limit_h_max 25
_diffrn_reflns_limit_h_min -25
_diffrn_reflns_limit_k_max 7
_diffrn_reflns_limit_k_min -7
_diffrn_reflns_limit_l_max 14
_diffrn_reflns_limit_l_min -14
_diffrn_reflns_number 13504
_diffrn_reflns_point_group_measured_fraction_full 0.998
_diffrn_reflns_point_group_measured_fraction_max 0.998
_diffrn_reflns_theta_full 25.242
_diffrn_reflns_theta_max 27.857
_diffrn_reflns_theta_min 2.064
_diffrn_source 'rotating anode'
_diffrn_standards_decay_% 0
_diffrn_standards_interval_count 0
_diffrn_standards_interval_time 0
_diffrn_standards_number 0
_exptl_absorpt_coefficient_mu 0.287
_exptl_absorpt_correction_T_max 1.000
_exptl_absorpt_correction_T_min 0.907
_exptl_absorpt_correction_type multi-scan
_exptl_absorpt_process_details REQAB(Rigaku,1998)
_exptl_crystal_colour colourless
_exptl_crystal_colour_primary colourless
_exptl_crystal_density_diffrn 1.231
_exptl_crystal_description prism
_exptl_crystal_F_000 480
_exptl_crystal_size_max 0.32
_exptl_crystal_size_mid 0.24
_exptl_crystal_size_min 0.22
_refine_diff_density_max 0.188
_refine_diff_density_min -0.210
_refine_diff_density_rms 0.036
_refine_ls_abs_structure_details
;
 Flack x determined using 1143 quotients [(I+)-(I-)]/[(I+)+(I-)]
 (Parsons, Flack and Wagner, Acta Cryst. B69 (2013) 249-259).
;
_refine_ls_abs_structure_Flack 0.02(3)
_refine_ls_extinction_coef 0.028(3)
_refine_ls_extinction_expression Fc^*^=kFc[1+0.001xFc^2^\l^3^/sin(2\q)]^-1/4^
_refine_ls_extinction_method 'SHELXL-2014/8 (Sheldrick 2014'
_refine_ls_goodness_of_fit_ref 1.042
_refine_ls_hydrogen_treatment mixed
_refine_ls_matrix_type full
_refine_ls_number_parameters 148
_refine_ls_number_reflns 2874
_refine_ls_number_restraints 1
_refine_ls_restrained_S_all 1.042
_refine_ls_R_factor_all 0.0333
_refine_ls_R_factor_gt 0.0313
_refine_ls_shift/su_max 0.001
_refine_ls_shift/su_mean 0.000
_refine_ls_structure_factor_coef Fsqd
_refine_ls_weighting_details 'w=1/[\s^2^(Fo^2^)+(0.0400P)^2^+0.1250P] where P=(Fo^2^+2Fc^2^)/3'
_refine_ls_weighting_scheme calc
_refine_ls_wR_factor_gt 0.0726
_refine_ls_wR_factor_ref 0.0739
_reflns_Friedel_coverage 0.902
_reflns_Friedel_fraction_full 0.997
_reflns_Friedel_fraction_max 0.996
_reflns_number_gt 2733
_reflns_number_total 2874
_reflns_threshold_expression 'I > 2\s(I)'
_cod_data_source_file cs8b02052_si_002.cif
_cod_data_source_block r20171030a
_cod_original_cell_volume 1216.3(4)
_cod_database_code 4515555
_shelx_shelxl_version_number 2014/8
_shelx_space_group_comment
;
The symmetry employed for this shelxl refinement is uniquely defined
by the following loop, which should always be used as a source of
symmetry information in preference to the above space-group names.
They are only intended as comments.
;
_shelx_estimated_absorpt_t_max 0.939
_shelx_estimated_absorpt_t_min 0.914
_olex2_refinement_description
;
1. Fixed Uiso
 At 1.2 times of:
  All C(H) groups, All C(H,H) groups
 At 1.5 times of:
  All C(H,H,H) groups
2.a Secondary CH2 refined with riding coordinates:
 C1(H1A,H1B)
2.b Aromatic/amide H refined with riding coordinates:
 C4(H4), C5(H5), C7(H7), C8(H8)
2.c Idealised Me refined as rotating group:
 C9(H9A,H9B,H9C), C10(H10A,H10B,H10C), C11(H11A,H11B,H11C)
;
_olex2_submission_special_instructions 'No special instructions were received'

loop_
_space_group_symop_operation_xyz
'x, y, z'
'-x, -y, z+1/2'
'x+1/2, -y+1/2, z'
'-x+1/2, y+1/2, z+1/2'

loop_
_atom_site_label
_atom_site_type_symbol
_atom_site_fract_x
_atom_site_fract_y
_atom_site_fract_z
_atom_site_U_iso_or_equiv
_atom_site_adp_type
_atom_site_occupancy
_atom_site_site_symmetry_order
_atom_site_calc_flag
_atom_site_refinement_flags_posn
Cl1 Cl 0.13133(3) 1.02418(10) 0.55256(6) 0.03620(17) Uani 1 1 d .
O1 O 0.37492(7) 0.2487(3) 0.72059(15) 0.0336(4) Uani 1 1 d .
N1 N 0.47475(8) 0.1118(3) 0.36062(15) 0.0213(3) Uani 1 1 d .
C1 C 0.37427(9) 0.1117(4) 0.52210(18) 0.0239(4) Uani 1 1 d .
H1A H 0.3355 0.0592 0.4728 0.029 Uiso 1 1 calc R
H1B H 0.3975 -0.0379 0.5518 0.029 Uiso 1 1 calc R
C2 C 0.35009(11) 0.2650(4) 0.62172(19) 0.0246(4) Uani 1 1 d .
C3 C 0.29603(10) 0.4571(4) 0.60094(18) 0.0221(4) Uani 1 1 d .
C4 C 0.26100(11) 0.4726(4) 0.49583(19) 0.0263(4) Uani 1 1 d .
H4 H 0.2717 0.3612 0.4341 0.032 Uiso 1 1 calc R
C5 C 0.21028(10) 0.6485(4) 0.47885(19) 0.0281(5) Uani 1 1 d .
H5 H 0.1862 0.6573 0.4067 0.034 Uiso 1 1 calc R
C6 C 0.19616(9) 0.8086(4) 0.56926(19) 0.0249(4) Uani 1 1 d .
C7 C 0.23120(11) 0.8023(4) 0.67481(19) 0.0286(5) Uani 1 1 d .
H7 H 0.2212 0.9176 0.7353 0.034 Uiso 1 1 calc R
C8 C 0.28099(11) 0.6247(4) 0.69047(19) 0.0267(4) Uani 1 1 d .
H8 H 0.3051 0.6170 0.7626 0.032 Uiso 1 1 calc R
C9 C 0.43398(12) -0.0432(4) 0.2793(2) 0.0304(5) Uani 1 1 d .
H9A H 0.4047 0.0631 0.2315 0.046 Uiso 1 1 calc GR
H9B H 0.4060 -0.1578 0.3248 0.046 Uiso 1 1 calc GR
H9C H 0.4644 -0.1370 0.2279 0.046 Uiso 1 1 calc GR
C10 C 0.51856(11) 0.2786(4) 0.2883(2) 0.0304(5) Uani 1 1 d .
H10A H 0.5458 0.3833 0.3403 0.046 Uiso 1 1 calc GR
H10B H 0.4899 0.3829 0.2384 0.046 Uiso 1 1 calc GR
H10C H 0.5486 0.1789 0.2388 0.046 Uiso 1 1 calc GR
C11 C 0.51987(10) -0.0524(4) 0.4300(2) 0.0271(5) Uani 1 1 d .
H11A H 0.5505 -0.1408 0.3768 0.041 Uiso 1 1 calc GR
H11B H 0.4924 -0.1719 0.4737 0.041 Uiso 1 1 calc GR
H11C H 0.5465 0.0470 0.4852 0.041 Uiso 1 1 calc GR
B1 B 0.42703(12) 0.2803(4) 0.4445(2) 0.0242(5) Uani 1 1 d .
H1C H 0.3999(12) 0.412(5) 0.384(3) 0.036(6) Uiso 1 1 d .
H1D H 0.4628(12) 0.384(5) 0.503(2) 0.040(7) Uiso 1 1 d .

loop_
_atom_site_aniso_label
_atom_site_aniso_U_11
_atom_site_aniso_U_22
_atom_site_aniso_U_33
_atom_site_aniso_U_23
_atom_site_aniso_U_13
_atom_site_aniso_U_12
Cl1 0.0309(3) 0.0365(3) 0.0411(3) 0.0029(3) -0.0019(3) 0.0119(2)
O1 0.0322(8) 0.0457(10) 0.0230(8) 0.0053(7) -0.0021(6) 0.0107(7)
N1 0.0246(8) 0.0175(7) 0.0219(8) 0.0002(7) 0.0036(6) 0.0003(7)
C1 0.0226(10) 0.0209(9) 0.0282(12) 0.0035(7) 0.0038(8) 0.0015(7)
C2 0.0197(9) 0.0306(11) 0.0236(10) 0.0049(8) 0.0013(8) -0.0016(8)
C3 0.0188(9) 0.0282(10) 0.0192(9) 0.0007(8) 0.0029(8) -0.0012(7)
C4 0.0260(10) 0.0327(11) 0.0203(10) -0.0034(9) -0.0017(9) 0.0021(9)
C5 0.0244(10) 0.0378(12) 0.0223(10) 0.0012(9) -0.0054(9) 0.0012(9)
C6 0.0196(8) 0.0273(9) 0.0276(11) 0.0043(8) 0.0021(8) 0.0018(7)
C7 0.0305(11) 0.0332(11) 0.0220(10) -0.0036(9) 0.0024(9) 0.0035(9)
C8 0.0262(10) 0.0351(11) 0.0189(10) -0.0010(8) -0.0019(9) 0.0014(9)
C9 0.0371(12) 0.0275(11) 0.0265(11) -0.0033(9) -0.0038(10) -0.0022(9)
C10 0.0343(11) 0.0257(10) 0.0313(11) 0.0029(9) 0.0143(10) -0.0014(9)
C11 0.0256(10) 0.0279(10) 0.0280(11) 0.0008(9) -0.0004(9) 0.0059(8)
B1 0.0259(11) 0.0164(9) 0.0304(12) -0.0008(9) 0.0075(9) 0.0009(9)

loop_
_atom_type_symbol
_atom_type_description
_atom_type_scat_dispersion_real
_atom_type_scat_dispersion_imag
_atom_type_scat_source
C C 0.0033 0.0016 'International Tables Vol C Tables 4.2.6.8 and 6.1.1.4'
H H 0.0000 0.0000 'International Tables Vol C Tables 4.2.6.8 and 6.1.1.4'
B B 0.0013 0.0007 'International Tables Vol C Tables 4.2.6.8 and 6.1.1.4'
Cl Cl 0.1484 0.1585 'International Tables Vol C Tables 4.2.6.8 and 6.1.1.4'
N N 0.0061 0.0033 'International Tables Vol C Tables 4.2.6.8 and 6.1.1.4'
O O 0.0106 0.0060 'International Tables Vol C Tables 4.2.6.8 and 6.1.1.4'

loop_
_geom_angle_atom_site_label_1
_geom_angle_atom_site_label_2
_geom_angle_atom_site_label_3
_geom_angle
C9 N1 C10 108.09(17)
C9 N1 B1 111.71(16)
C10 N1 B1 108.65(15)
C11 N1 C9 108.54(16)
C11 N1 C10 107.89(15)
C11 N1 B1 111.82(16)
H1A C1 H1B 108.5
C2 C1 H1A 110.2
C2 C1 H1B 110.2
C2 C1 B1 107.69(16)
B1 C1 H1A 110.2
B1 C1 H1B 110.2
O1 C2 C1 122.07(19)
O1 C2 C3 118.31(19)
C1 C2 C3 119.54(18)
C4 C3 C2 122.03(18)
C4 C3 C8 119.03(19)
C8 C3 C2 118.94(18)
C3 C4 H4 119.4
C3 C4 C5 121.3(2)
C5 C4 H4 119.4
C4 C5 H5 120.9
C6 C5 C4 118.19(19)
C6 C5 H5 120.9
C5 C6 Cl1 119.33(16)
C5 C6 C7 122.15(19)
C7 C6 Cl1 118.51(16)
C6 C7 H7 120.6
C8 C7 C6 118.8(2)
C8 C7 H7 120.6
C3 C8 H8 119.8
C7 C8 C3 120.5(2)
C7 C8 H8 119.8
N1 C9 H9A 109.5
N1 C9 H9B 109.5
N1 C9 H9C 109.5
H9A C9 H9B 109.5
H9A C9 H9C 109.5
H9B C9 H9C 109.5
N1 C10 H10A 109.5
N1 C10 H10B 109.5
N1 C10 H10C 109.5
H10A C10 H10B 109.5
H10A C10 H10C 109.5
H10B C10 H10C 109.5
N1 C11 H11A 109.5
N1 C11 H11B 109.5
N1 C11 H11C 109.5
H11A C11 H11B 109.5
H11A C11 H11C 109.5
H11B C11 H11C 109.5
N1 B1 C1 111.84(15)
N1 B1 H1C 105.8(14)
N1 B1 H1D 105.4(13)
C1 B1 H1C 112.3(13)
C1 B1 H1D 110.9(13)
H1C B1 H1D 110.3(18)

loop_
_geom_bond_atom_site_label_1
_geom_bond_atom_site_label_2
_geom_bond_distance
Cl1 C6 1.742(2)
O1 C2 1.231(3)
N1 C9 1.486(3)
N1 C10 1.497(3)
N1 C11 1.486(3)
N1 B1 1.622(3)
C1 H1A 0.9900
C1 H1B 0.9900
C1 C2 1.484(3)
C1 B1 1.643(3)
C2 C3 1.509(3)
C3 C4 1.384(3)
C3 C8 1.397(3)
C4 H4 0.9500
C4 C5 1.395(3)
C5 H5 0.9500
C5 C6 1.374(3)
C6 C7 1.387(3)
C7 H7 0.9500
C7 C8 1.386(3)
C8 H8 0.9500
C9 H9A 0.9800
C9 H9B 0.9800
C9 H9C 0.9800
C10 H10A 0.9800
C10 H10B 0.9800
C10 H10C 0.9800
C11 H11A 0.9800
C11 H11B 0.9800
C11 H11C 0.9800
B1 H1C 1.13(3)
B1 H1D 1.12(3)

loop_
_geom_torsion_atom_site_label_1
_geom_torsion_atom_site_label_2
_geom_torsion_atom_site_label_3
_geom_torsion_atom_site_label_4
_geom_torsion
Cl1 C6 C7 C8 177.43(16)
O1 C2 C3 C4 -173.8(2)
O1 C2 C3 C8 6.3(3)
C1 C2 C3 C4 9.4(3)
C1 C2 C3 C8 -170.44(18)
C2 C1 B1 N1 161.37(16)
C2 C3 C4 C5 178.80(19)
C2 C3 C8 C7 -179.41(19)
C3 C4 C5 C6 0.5(3)
C4 C3 C8 C7 0.7(3)
C4 C5 C6 Cl1 -178.02(16)
C4 C5 C6 C7 1.0(3)
C5 C6 C7 C8 -1.5(3)
C6 C7 C8 C3 0.7(3)
C8 C3 C4 C5 -1.3(3)
C9 N1 B1 C1 57.8(2)
C10 N1 B1 C1 176.94(18)
C11 N1 B1 C1 -64.1(2)
B1 C1 C2 O1 -98.4(2)
B1 C1 C2 C3 78.2(2)
